data_7151738
loop_
_publ_author_name
'Malik, Heetika'
'Kohlen, Wouter'
'Jamil, Muhammad'
'Rutjes, Floris P. J. T.'
'Zwanenburg, Binne'

_publ_section_title
;
 Aromatic A-ring analogues of orobanchol, new germination stimulants
 for seeds of parasitic weeds.
;
_journal_issue 7
_journal_name_full 'Organic &amp; biomolecular chemistry'
_journal_page_first 2286
_journal_page_last 2293
_journal_paper_doi 10.1039/c0ob00735h
_journal_volume 9
_journal_year 2011
_chemical_formula_sum 'C17 H14 O6'
_chemical_formula_weight 314.28
_chemical_name_systematic
;
?
;
_space_group_IT_number 14
_symmetry_cell_setting monoclinic
_symmetry_space_group_name_Hall '-P 2ybc'
_symmetry_space_group_name_H-M 'P 1 21/c 1'
_atom_sites_solution_hydrogens geom
_atom_sites_solution_primary direct
_atom_sites_solution_secondary difmap
_audit_creation_date 2006-07-27
_audit_creation_method 'SHELXL, adapted and expanded'
_cell_angle_alpha 90.00
_cell_angle_beta 94.935(8)
_cell_angle_gamma 90.00
_cell_formula_units_Z 4
_cell_length_a 6.6845(9)
_cell_length_b 7.9964(10)
_cell_length_c 26.937(3)
_cell_measurement_reflns_used 29
_cell_measurement_temperature 293(2)
_cell_measurement_theta_max 25.010
_cell_measurement_theta_min 1.520
_cell_volume 1434.5(3)
_computing_data_collection
;
Nonius "Collect" program suite (Nonius, 1999)
;
_computing_data_reduction
;
Nonius "EvalCCD" program suite (Duisenberg, 1998)
;
_computing_molecular_graphics
;
PLATON (Spek, 2003)
;
_computing_structure_refinement 'SHELXL-97 (Sheldrick, 1997)'
_computing_structure_solution
;
;
_diffrn_ambient_temperature 293(2)
_diffrn_detector_area_resol_mean 18.4
_diffrn_measured_fraction_theta_full 0.928
_diffrn_measured_fraction_theta_max 0.928
_diffrn_measurement_device 'Nonius KappaCCD'
_diffrn_measurement_method 'area detector \f and \w scan'
_diffrn_radiation_monochromator graphite
_diffrn_radiation_source 'fine-focus sealed tube'
_diffrn_radiation_type MoK\a
_diffrn_radiation_wavelength 0.71073
_diffrn_reflns_av_R_equivalents 0.1277
_diffrn_reflns_av_sigmaI/netI 0.0698
_diffrn_reflns_limit_h_max 7
_diffrn_reflns_limit_h_min -7
_diffrn_reflns_limit_k_max 9
_diffrn_reflns_limit_k_min -9
_diffrn_reflns_limit_l_max 32
_diffrn_reflns_limit_l_min -32
_diffrn_reflns_number 29442
_diffrn_reflns_theta_full 25.00
_diffrn_reflns_theta_max 25.01
_diffrn_reflns_theta_min 1.52
_diffrn_standards_decay_% 0.000
_diffrn_standards_interval_time 0
_diffrn_standards_number 0
_exptl_absorpt_coefficient_mu 0.111
_exptl_absorpt_correction_T_max 0.7452
_exptl_absorpt_correction_T_min 0.6487
_exptl_absorpt_correction_type multi-scan
_exptl_absorpt_process_details 'SADABS multiscan (Sheldrick, 1996)'
_exptl_crystal_colour 'translucent colourless'
_exptl_crystal_density_diffrn 1.455
_exptl_crystal_density_method 'not measured'
_exptl_crystal_description 'rather regular thin needle'
_exptl_crystal_F_000 656
_exptl_crystal_size_max 0.23
_exptl_crystal_size_mid 0.03
_exptl_crystal_size_min 0.02
_refine_diff_density_max 0.303
_refine_diff_density_min -0.336
_refine_diff_density_rms 0.095
_refine_ls_extinction_method none
_refine_ls_goodness_of_fit_all 1.185
_refine_ls_goodness_of_fit_ref 1.185
_refine_ls_hydrogen_treatment constr
_refine_ls_matrix_type full
_refine_ls_number_parameters 210
_refine_ls_number_reflns 2536
_refine_ls_number_restraints 0
_refine_ls_restrained_S_all 1.185
_refine_ls_R_factor_all 0.1350
_refine_ls_R_factor_gt 0.0793
_refine_ls_R_factor_obs 0.0793
_refine_ls_shift/esd_max 0.000
_refine_ls_shift/esd_mean 0.000
_refine_ls_shift/su_max 0.000
_refine_ls_shift/su_mean 0.000
_refine_ls_structure_factor_coef Fsqd
_refine_ls_weighting_details
;
w=1/[\s^2^(Fo^2^)+(0.0842P)^2^+0.1052P] where P=(Fo^2^+2Fc^2^)/3
;
_refine_ls_weighting_scheme calc
_refine_ls_wR_factor_all 0.1847
_refine_ls_wR_factor_gt 0.1549
_refine_ls_wR_factor_obs 0.1549
_refine_ls_wR_factor_ref 0.1847
_reflns_number_gt 1646
_reflns_number_observed 1646
_reflns_number_total 2536
_reflns_observed_criterion >2sigma(I)
_reflns_threshold_expression >2sigma(I)
_cod_data_source_file c0ob00735h.txt
_cod_data_source_block MALIK4
_cod_depositor_comments
;
The following automatic conversions were performed:
'_geom_bond_publ_flag' value 'Y' changed to 'y' according to
'/home/saulius/struct/CIF-dictionaries/cif_core.dic' dictionary named
'cif_core.dic' version 2.4.1 from 2010-06-29 (26
times).

'_geom_angle_publ_flag' value 'Y' changed to 'y' according to
'/home/saulius/struct/CIF-dictionaries/cif_core.dic' dictionary named
'cif_core.dic' version 2.4.1 from 2010-06-29 (39 times).

Automatic conversion script
Id: cif_fix_enum 1555 2011-01-17 13:19:09Z saulius 
;
_cod_original_sg_symbol_H-M 'P 21/c'
_cod_database_code 7151738

loop_
_symmetry_equiv_pos_as_xyz
'x, y, z'
'-x, y+1/2, -z+1/2'
'-x, -y, -z'
'x, -y-1/2, z-1/2'

loop_
_atom_site_label
_atom_site_type_symbol
_atom_site_fract_x
_atom_site_fract_y
_atom_site_fract_z
_atom_site_U_iso_or_equiv
_atom_site_adp_type
_atom_site_occupancy
_atom_site_calc_flag
_atom_site_refinement_flags
_atom_site_disorder_assembly
_atom_site_disorder_group
C1 C 0.5501(5) 0.3405(4) 0.17543(14) 0.0267(9) Uani 1 d . . .
C2 C 0.6604(5) 0.2613(4) 0.21983(13) 0.0250(9) Uani 1 d . . .
H2 H 0.7012 0.1475 0.2117 0.030 Uiso 1 calc R . .
C3 C 0.8446(5) 0.3607(4) 0.24486(13) 0.0247(9) Uani 1 d . . .
H3 H 0.9645 0.2897 0.2471 0.030 Uiso 1 calc R . .
C4 C 0.7845(5) 0.3980(5) 0.29620(13) 0.0264(9) Uani 1 d . . .
C5 C 0.8954(6) 0.4801(5) 0.33454(15) 0.0405(11) Uani 1 d . . .
H5 H 1.0220 0.5222 0.3297 0.049 Uiso 1 calc R . .
C6 C 0.8174(7) 0.4990(6) 0.37954(16) 0.0495(12) Uani 1 d . . .
H6 H 0.8925 0.5523 0.4056 0.059 Uiso 1 calc R . .
C7 C 0.6281(7) 0.4395(6) 0.38657(16) 0.0509(12) Uani 1 d . . .
H7 H 0.5765 0.4545 0.4172 0.061 Uiso 1 calc R . .
C8 C 0.5150(6) 0.3587(5) 0.34902(15) 0.0398(11) Uani 1 d . . .
H8 H 0.3879 0.3179 0.3540 0.048 Uiso 1 calc R . .
C9 C 0.5947(5) 0.3392(4) 0.30356(14) 0.0268(9) Uani 1 d . . .
C10 C 0.5003(5) 0.2559(5) 0.25775(13) 0.0273(9) Uani 1 d . . .
H10 H 0.4614 0.1406 0.2647 0.033 Uiso 1 calc R . .
O11 O 0.3285(3) 0.3529(3) 0.23579(9) 0.0297(7) Uani 1 d . . .
C12 C 0.3526(5) 0.3935(5) 0.18802(14) 0.0290(9) Uani 1 d . . .
O13 O 0.8845(3) 0.5133(3) 0.22046(9) 0.0282(7) Uani 1 d . . .
H13 H 0.9807 0.5007 0.2039 0.042 Uiso 1 calc R . .
O14 O 0.2188(4) 0.4645(3) 0.16300(10) 0.0357(7) Uani 1 d . . .
C15 C 0.6162(5) 0.3730(5) 0.13155(14) 0.0311(10) Uani 1 d . . .
H15 H 0.5354 0.4300 0.1073 0.037 Uiso 1 calc R . .
O16 O 0.8029(3) 0.3224(3) 0.12223(9) 0.0360(7) Uani 1 d . . .
C17 C 0.8934(6) 0.4008(6) 0.08317(14) 0.0393(11) Uani 1 d . . .
H17 H 1.0351 0.3680 0.0850 0.047 Uiso 1 calc R . .
O18 O 0.7972(4) 0.3469(4) 0.03603(10) 0.0493(9) Uani 1 d . . .
C19 C 0.7464(6) 0.4867(8) 0.00855(17) 0.0563(14) Uani 1 d . . .
C20 C 0.7962(6) 0.6353(7) 0.03816(18) 0.0524(14) Uani 1 d . . .
C21 C 0.8810(6) 0.5858(6) 0.08176(16) 0.0412(11) Uani 1 d . . .
H21 H 0.9262 0.6566 0.1077 0.049 Uiso 1 calc R . .
O22 O 0.6750(5) 0.4747(6) -0.03397(11) 0.0831(14) Uani 1 d . . .
C23 C 0.7543(9) 0.8071(8) 0.0184(2) 0.091(2) Uani 1 d . . .
H23A H 0.7809 0.8871 0.0448 0.136 Uiso 1 calc R . .
H23B H 0.6161 0.8149 0.0056 0.136 Uiso 1 calc R . .
H23C H 0.8390 0.8300 -0.0078 0.136 Uiso 1 calc R . .

loop_
_atom_site_aniso_label
_atom_site_aniso_U_11
_atom_site_aniso_U_22
_atom_site_aniso_U_33
_atom_site_aniso_U_23
_atom_site_aniso_U_13
_atom_site_aniso_U_12
C1 0.025(2) 0.028(2) 0.027(2) -0.0013(18) 0.0019(17) -0.0022(16)
C2 0.0192(18) 0.022(2) 0.034(2) -0.0024(18) 0.0048(16) 0.0026(15)
C3 0.0221(19) 0.027(2) 0.025(2) 0.0048(17) 0.0020(16) 0.0013(15)
C4 0.026(2) 0.028(2) 0.025(2) 0.0039(18) 0.0042(17) -0.0009(16)
C5 0.040(2) 0.050(3) 0.031(2) 0.005(2) 0.000(2) -0.012(2)
C6 0.058(3) 0.058(3) 0.032(3) -0.004(2) -0.001(2) -0.013(2)
C7 0.072(3) 0.057(3) 0.025(2) 0.000(2) 0.012(2) -0.006(3)
C8 0.040(2) 0.047(3) 0.033(3) 0.003(2) 0.010(2) -0.0031(19)
C9 0.029(2) 0.025(2) 0.026(2) 0.0061(17) 0.0043(17) 0.0020(16)
C10 0.0202(18) 0.029(2) 0.033(2) 0.0055(18) 0.0030(17) 0.0039(16)
O11 0.0214(13) 0.0386(16) 0.0298(16) 0.0035(12) 0.0047(11) 0.0016(11)
C12 0.026(2) 0.033(2) 0.028(2) -0.0050(19) 0.0035(18) -0.0072(18)
O13 0.0266(14) 0.0303(15) 0.0289(15) 0.0042(12) 0.0089(11) -0.0026(11)
O14 0.0238(14) 0.0499(18) 0.0325(16) 0.0047(14) -0.0023(12) 0.0047(13)
C15 0.023(2) 0.041(3) 0.029(2) -0.0030(19) 0.0019(17) 0.0012(17)
O16 0.0259(14) 0.0561(19) 0.0269(16) 0.0039(14) 0.0069(12) 0.0101(12)
C17 0.029(2) 0.068(3) 0.021(2) -0.007(2) 0.0041(18) 0.004(2)
O18 0.0383(17) 0.087(3) 0.0227(16) -0.0098(16) 0.0018(13) 0.0082(15)
C19 0.030(2) 0.112(5) 0.028(3) 0.013(3) 0.011(2) 0.024(3)
C20 0.037(3) 0.080(4) 0.044(3) 0.022(3) 0.021(2) 0.018(2)
C21 0.032(2) 0.058(3) 0.035(3) 0.007(2) 0.0077(19) 0.003(2)
O22 0.045(2) 0.182(4) 0.0216(19) 0.009(2) 0.0020(15) 0.030(2)
C23 0.088(4) 0.110(5) 0.079(4) 0.057(4) 0.039(3) 0.039(4)

loop_
_atom_type_symbol
_atom_type_description
_atom_type_scat_dispersion_real
_atom_type_scat_dispersion_imag
_atom_type_scat_source
C C 0.0033 0.0016 'International Tables Vol C Tables 4.2.6.8 and 6.1.1.4'
H H 0.0000 0.0000 'International Tables Vol C Tables 4.2.6.8 and 6.1.1.4'
O O 0.0106 0.0060 'International Tables Vol C Tables 4.2.6.8 and 6.1.1.4'

loop_
_geom_angle_atom_site_label_1
_geom_angle_atom_site_label_2
_geom_angle_atom_site_label_3
_geom_angle
_geom_angle_site_symmetry_1
_geom_angle_site_symmetry_3
_geom_angle_publ_flag
C15 C1 C12 122.1(3) . . y
C15 C1 C2 128.3(3) . . y
C12 C1 C2 109.5(3) . . y
C1 C2 C10 102.7(3) . . y
C1 C2 C3 116.4(3) . . y
C10 C2 C3 107.1(3) . . y
O13 C3 C4 109.3(3) . . y
O13 C3 C2 114.1(3) . . y
C4 C3 C2 103.5(3) . . y
C9 C4 C5 119.6(3) . . y
C9 C4 C3 112.7(3) . . y
C5 C4 C3 127.8(3) . . y
C6 C5 C4 119.5(4) . . y
C5 C6 C7 120.5(4) . . y
C8 C7 C6 121.0(4) . . y
C7 C8 C9 118.4(4) . . y
C4 C9 C8 121.1(4) . . y
C4 C9 C10 111.1(3) . . y
C8 C9 C10 127.8(3) . . y
O11 C10 C9 110.9(3) . . y
O11 C10 C2 106.4(3) . . y
C9 C10 C2 105.5(3) . . y
C12 O11 C10 111.0(3) . . y
O14 C12 O11 120.0(3) . . y
O14 C12 C1 130.3(4) . . y
O11 C12 C1 109.7(3) . . y
C1 C15 O16 119.4(3) . . y
C15 O16 C17 117.9(3) . . y
O16 C17 O18 109.8(3) . . y
O16 C17 C21 115.9(3) . . y
O18 C17 C21 104.9(3) . . y
C19 O18 C17 107.7(4) . . y
O22 C19 O18 120.6(5) . . y
O22 C19 C20 129.7(5) . . y
O18 C19 C20 109.7(4) . . y
C21 C20 C19 107.7(4) . . y
C21 C20 C23 130.3(6) . . y
C19 C20 C23 122.1(5) . . y
C20 C21 C17 109.9(4) . . y

loop_
_geom_bond_atom_site_label_1
_geom_bond_atom_site_label_2
_geom_bond_distance
_geom_bond_site_symmetry_2
_geom_bond_publ_flag
C1 C15 1.323(5) . y
C1 C12 1.454(5) . y
C1 C2 1.491(5) . y
C2 C10 1.542(5) . y
C2 C3 1.568(5) . y
C3 O13 1.422(4) . y
C3 C4 1.503(5) . y
C4 C9 1.383(5) . y
C4 C5 1.384(5) . y
C5 C6 1.369(6) . y
C6 C7 1.380(6) . y
C7 C8 1.372(6) . y
C8 C9 1.385(5) . y
C9 C10 1.494(5) . y
C10 O11 1.467(4) . y
O11 C12 1.350(4) . y
C12 O14 1.213(4) . y
C15 O16 1.356(4) . y
O16 C17 1.406(5) . y
C17 O18 1.439(4) . y
C17 C21 1.482(6) . y
O18 C19 1.367(6) . y
C19 O22 1.206(5) . y
C19 C20 1.454(7) . y
C20 C21 1.320(6) . y
C20 C23 1.490(7) . y

loop_
_geom_hbond_atom_site_label_D
_geom_hbond_atom_site_label_H
_geom_hbond_atom_site_label_A
_geom_hbond_distance_DH
_geom_hbond_distance_HA
_geom_hbond_distance_DA
_geom_hbond_angle_DHA
_geom_hbond_site_symmetry_A
O13 H13 O14 0.82 2.03 2.853(3) 178.9 1_655

loop_
_cod_related_entry_id
_cod_related_entry_database
_cod_related_entry_code
1 ChemSpider 26994270
